data_7126609
loop_
_publ_author_name
'Khullar, Sadhika'
'Mandal, Sanjay K.'

_publ_section_title
;
 Modulation of hydrophilicity inside the cavity of molecular rectangles
 self-assembled under ambient conditions.
;
_journal_issue 57
_journal_name_full 'Chemical communications (Cambridge, England)'
_journal_page_first 7913
_journal_page_last 7916
_journal_paper_doi 10.1039/d0cc02379e
_journal_volume 56
_journal_year 2020
_chemical_formula_moiety 'C70 H72 Cu4 N12 O12 S2, 4(Cl O4), 0.5 (H2 O) 2.5(H2 O)'
_chemical_formula_sum 'C70 H86 Cl4 Cu4 N12 O31 S2'
_chemical_formula_weight 2051.58
_space_group_crystal_system monoclinic
_space_group_IT_number 7
_space_group_name_Hall 'P -2yc'
_space_group_name_H-M_alt 'P 1 c 1'
_atom_sites_solution_hydrogens mixed
_audit_update_record
;
2020-04-01 deposited with the CCDC.	2020-05-25 downloaded from the CCDC.
;
_cell_angle_alpha 90
_cell_angle_beta 108.380(3)
_cell_angle_gamma 90
_cell_formula_units_Z 2
_cell_length_a 20.1897(12)
_cell_length_b 13.6168(8)
_cell_length_c 16.2901(10)
_cell_measurement_reflns_used 9044
_cell_measurement_temperature 170.(2)
_cell_measurement_theta_max 21.1163
_cell_measurement_theta_min 2.4466
_cell_volume 4250.0(4)
_computing_cell_refinement 'SAINT V8.34A (Bruker AXS Inc., 2013)'
_computing_data_collection 'APEX2 (Bruker)'
_computing_data_reduction 'SAINT V8.34A (Bruker AXS Inc., 2013)'
_computing_molecular_graphics 'SHELXTL (Bruker AXS)'
_computing_publication_material 'SHELXTL (Bruker AXS)'
_computing_structure_refinement 'SHELXL-2014/7 (Sheldrick, 2014)'
_computing_structure_solution 'SHELXL-2014/7 (Sheldrick, 2014)'
_diffrn_ambient_temperature 170.(2)
_diffrn_detector_area_resol_mean 8.3333
_diffrn_measured_fraction_theta_full 0.997
_diffrn_measured_fraction_theta_max 0.997
_diffrn_measurement_device_type 'Bruker Kappa APEX II'
_diffrn_measurement_method 'phi and omega scans'
_diffrn_radiation_monochromator graphite
_diffrn_radiation_type 'Mo K\a'
_diffrn_radiation_wavelength 0.71073
_diffrn_reflns_av_R_equivalents 0.0468
_diffrn_reflns_av_unetI/netI 0.0711
_diffrn_reflns_limit_h_max 24
_diffrn_reflns_limit_h_min -21
_diffrn_reflns_limit_k_max 16
_diffrn_reflns_limit_k_min -16
_diffrn_reflns_limit_l_max 19
_diffrn_reflns_limit_l_min -17
_diffrn_reflns_number 36455
_diffrn_reflns_theta_full 25.05
_diffrn_reflns_theta_max 25.05
_diffrn_reflns_theta_min 1.06
_diffrn_source 'sealed tube'
_diffrn_source_type 'fine focus'
_exptl_absorpt_coefficient_mu 1.252
_exptl_absorpt_correction_T_max 0.7452
_exptl_absorpt_correction_T_min 0.6694
_exptl_absorpt_correction_type multi-scan
_exptl_absorpt_process_details 'SADABS V2008/1 (Bruker AXS)'
_exptl_crystal_colour blue
_exptl_crystal_density_diffrn 1.603
_exptl_crystal_density_method 'not measured'
_exptl_crystal_description 'Needle shaped'
_exptl_crystal_F_000 2108
_exptl_crystal_size_max 0.30
_exptl_crystal_size_mid 0.25
_exptl_crystal_size_min 0.21
_refine_diff_density_max 1.143
_refine_diff_density_min -1.226
_refine_ls_abs_structure_details
;
Flack x determined using 3467 quotients [(I+)-(I-)]/[(I+)+(I-)]
(Parsons, Flack and Wagner, Acta Cryst. B69 (2013) 249-259).
;
_refine_ls_abs_structure_Flack 0.030(7)
_refine_ls_extinction_method none
_refine_ls_goodness_of_fit_ref 1.020
_refine_ls_hydrogen_treatment mixed
_refine_ls_matrix_type full
_refine_ls_number_parameters 1117
_refine_ls_number_reflns 12851
_refine_ls_number_restraints 27
_refine_ls_restrained_S_all 1.019
_refine_ls_R_factor_all 0.0896
_refine_ls_R_factor_gt 0.0677
_refine_ls_shift/su_max 0.003
_refine_ls_shift/su_mean 0.000
_refine_ls_structure_factor_coef Fsqd
_refine_ls_weighting_details 'w=1/[\s^2^(Fo^2^)+(0.1343P)^2^+0.4813P] where P=(Fo^2^+2Fc^2^)/3'
_refine_ls_weighting_scheme calc
_refine_ls_wR_factor_gt 0.1749
_refine_ls_wR_factor_ref 0.1951
_reflns_number_gt 9995
_reflns_number_total 12851
_reflns_threshold_expression 'I > 2\s(I)'
_cod_data_source_file d0cc02379e2.cif
_cod_data_source_block 3
_cod_depositor_comments 'Adding full bibliography for 7126607--7126609.cif.'
_cod_database_code 7126609

loop_
_space_group_symop_operation_xyz
'x, y, z'
'x, -y, z+1/2'

loop_
_atom_site_type_symbol
_atom_site_label
_atom_site_fract_x
_atom_site_fract_y
_atom_site_fract_z
_atom_site_U_iso_or_equiv
_atom_site_adp_type
_atom_site_calc_flag
_atom_site_refinement_flags_adp
_atom_site_refinement_flags_occupancy
_atom_site_refinement_flags_posn
_atom_site_occupancy
_atom_site_disorder_assembly
_atom_site_disorder_group
Cu Cu1 0.66894(8) 0.59799(11) 0.09813(9) 0.0382(4) Uani d . . D 1 . .
Cu Cu2 0.46194(8) 0.82694(11) 0.35478(9) 0.0366(4) Uani d . . D 1 . .
Cu Cu3 0.06848(9) 0.79447(10) -0.16807(9) 0.0404(4) Uani d . . D 1 . .
Cu Cu4 0.20999(7) 0.29765(10) -0.16958(9) 0.0324(4) Uani d . . D 1 . .
S S1 0.42726(17) 0.4805(2) -0.0295(2) 0.0378(7) Uani d . . . 1 . .
S S2 0.2767(2) 0.8600(2) 0.0667(2) 0.0452(8) Uani d . . . 1 . .
Cl Cl1 0.9187(2) 0.5822(4) 0.0427(3) 0.0708(12) Uani d . . . 1 . .
Cl Cl2 0.9109(2) 0.1980(3) 0.9251(3) 0.0714(12) Uani d . . . 1 . .
Cl Cl3 0.7646(4) 0.9218(5) 0.6496(5) 0.1103(19) Uiso d . . . 1 . .
Cl Cl4 0.3750(6) 0.7033(8) 0.7536(7) 0.166(3) Uiso d . . . 1 . .
O O1 0.7310(6) 0.5079(8) 0.0191(6) 0.056(3) Uani d . . D 1 . .
O O2 0.4014(5) 0.7752(7) 0.4462(6) 0.047(2) Uani d . . D 1 . .
O O3 0.0448(6) 0.9285(6) -0.2637(6) 0.051(2) Uani d . . D 1 . .
O O4 0.2442(6) 0.1404(7) -0.2187(6) 0.048(2) Uani d . . D 1 . .
O O5 0.5762(5) 0.5542(6) 0.0338(6) 0.044(2) Uani d . . . 1 . .
O O6 0.5543(5) 0.6720(7) 0.1161(6) 0.047(2) Uani d . . . 1 . .
O O7 0.2988(4) 0.3634(6) -0.1108(5) 0.0365(19) Uani d . . . 1 . .
O O8 0.2231(5) 0.4808(7) -0.1097(6) 0.048(2) Uani d . . . 1 . .
O O9 0.4636(5) 0.9258(8) 0.2192(6) 0.056(3) Uani d . . . 1 . .
O O10 0.3782(5) 0.8526(7) 0.2537(6) 0.045(2) Uani d . . . 1 . .
O O11 0.1839(5) 0.9624(6) -0.1672(6) 0.048(2) Uani d . . . 1 . .
O O12 0.1592(5) 0.8367(7) -0.0920(6) 0.045(2) Uani d . . . 1 . .
O O13 0.9063(10) 0.4883(15) -0.0152(12) 0.136(7) Uani d . . . 1 . .
O O14 0.9789(9) 0.613(2) 0.0339(11) 0.157(10) Uani d . . . 1 . .
O O15 0.9221(6) 0.5473(9) 0.1266(7) 0.069(3) Uani d . . . 1 . .
O O16 0.8554(7) 0.6247(14) -0.0004(8) 0.106(5) Uani d . . . 1 . .
O O17 0.8565(9) 0.1328(14) 0.9111(13) 0.131(7) Uani d . . . 1 . .
O O18 0.9242(13) 0.215(2) 0.8488(14) 0.177(10) Uani d . . . 1 . .
O O19 0.9684(9) 0.1707(13) 0.9932(11) 0.120(6) Uani d . . . 1 . .
O O20 0.8817(12) 0.2902(14) 0.9485(12) 0.144(8) Uani d . . . 1 . .
O O21 0.7400(11) 0.8206(14) 0.6316(13) 0.130(6) Uiso d . . . 1 . .
O O22 0.8214(12) 0.9431(17) 0.6155(14) 0.067(6) Uiso d . P . 0.5 . .
O O23 0.7943(11) 0.9605(14) 0.7337(13) 0.054(5) Uiso d . P . 0.5 . .
O O24 0.7011(9) 0.9771(13) 0.6069(11) 0.118(5) Uiso d . . . 1 . .
O O25 0.7391(6) 0.9093(7) 0.6884(7) 0.057(3) Uiso d . . . 1 . .
O O26 0.4239(7) 0.7261(10) 0.6840(9) 0.083(4) Uiso d . . . 1 . .
O O27 0.4536(13) 0.7083(16) 0.7977(15) 0.153(7) Uiso d . . . 1 . .
O O28 0.3414(17) 0.608(2) 0.787(2) 0.104(9) Uiso d . P . 0.5 . .
O O29 0.334(2) 0.782(3) 0.766(2) 0.121(11) Uiso d . P . 0.5 . .
O O30 0.3660(9) 0.6673(13) 0.6635(12) 0.116(5) Uiso d . . . 1 . .
O O31 0.4813(13) 0.732(2) 0.6189(13) 0.078(7) Uani d . P . 0.5 . .
O O32 0.5424(10) 0.9092(15) 0.7135(12) 0.128(6) Uani d . . D 1 . .
O O33 0.9352(8) 0.0512(9) 0.7345(11) 0.097(4) Uani d . . D 1 . .
O O34 0.7714(13) 0.3191(15) 0.021(2) 0.096(11) Uani d . P D 0.5 . .
N N1 0.6869(5) 0.4880(8) 0.1845(6) 0.036(2) Uani d . . . 1 . .
N N2 0.7539(5) 0.6590(8) 0.1870(7) 0.043(3) Uani d . . . 1 . .
N N3 0.6772(7) 0.7117(8) 0.0271(8) 0.050(3) Uani d . . . 1 . .
N N4 0.4766(6) 0.6897(7) 0.3211(7) 0.037(2) Uani d . . . 1 . .
N N5 0.5592(6) 0.8105(8) 0.4378(8) 0.049(3) Uani d . . . 1 . .
N N6 0.4716(6) 0.9578(9) 0.4133(8) 0.051(3) Uani d . . . 1 . .
N N7 0.0145(7) 0.8462(7) -0.0918(7) 0.045(3) Uani d . . . 1 . .
N N8 -0.0244(6) 0.7272(8) -0.2282(7) 0.044(3) Uani d . . . 1 . .
N N9 0.0991(7) 0.7238(8) -0.2540(8) 0.048(3) Uani d . . . 1 . .
N N10 0.2049(5) 0.3499(8) -0.2855(7) 0.037(2) Uani d . . . 1 . .
N N11 0.1092(5) 0.2632(7) -0.2278(7) 0.033(2) Uani d . . . 1 . .
N N12 0.1977(6) 0.2252(7) -0.0688(7) 0.037(2) Uani d . . . 1 . .
C C1 0.2834(7) 0.4502(8) -0.0925(8) 0.035(3) Uani d . . . 1 . .
C C2 0.3417(6) 0.5160(9) -0.0502(7) 0.031(3) Uani d . . . 1 . .
C C3 0.3377(7) 0.6103(9) -0.0226(8) 0.039(3) Uani d . . . 1 . .
H H3 0.2948 0.6442 -0.0315 0.047 Uiso calc U . R 1 . .
C C4 0.4035(7) 0.6521(9) 0.0202(8) 0.038(3) Uani d . . . 1 . .
H H4 0.4103 0.7159 0.0452 0.045 Uiso calc U . R 1 . .
C C5 0.4570(6) 0.5878(8) 0.0212(7) 0.032(3) Uani d . . . 1 . .
C C6 0.5337(7) 0.6078(10) 0.0615(8) 0.038(3) Uani d . . . 1 . .
C C7 0.6435(8) 0.4174(10) 0.1884(9) 0.048(3) Uani d . . . 1 . .
H H7 0.5976 0.4158 0.1485 0.057 Uiso calc U . R 1 . .
C C8 0.6649(11) 0.3463(13) 0.2503(11) 0.071(5) Uani d . . . 1 . .
H H8 0.6349 0.2924 0.25 0.085 Uiso calc U . R 1 . .
C C9 0.7275(11) 0.3512(14) 0.3115(12) 0.074(5) Uani d . . . 1 . .
H H9 0.7404 0.3048 0.3573 0.089 Uiso calc U . R 1 . .
C C10 0.7721(9) 0.4238(14) 0.3066(9) 0.064(5) Uani d . . . 1 . .
H H10 0.8179 0.4263 0.3468 0.077 Uiso calc U . R 1 . .
C C11 0.7502(7) 0.4948(11) 0.2419(8) 0.045(3) Uani d . . . 1 . .
C C12 0.7963(8) 0.5751(11) 0.2278(9) 0.052(4) Uani d . . . 1 . .
H H12A 0.83 0.5952 0.2839 0.062 Uiso calc U . R 1 . .
H H12B 0.8231 0.5509 0.1903 0.062 Uiso calc U . R 1 . .
C C13 0.7889(8) 0.7199(11) 0.1371(11) 0.056(4) Uani d . . . 1 . .
H H13A 0.8223 0.6789 0.119 0.068 Uiso calc U . R 1 . .
H H13B 0.8154 0.7734 0.1744 0.068 Uiso calc U . R 1 . .
C C14 0.7366(8) 0.7628(11) 0.0593(12) 0.058(4) Uani d . . . 1 . .
C C15 0.7492(12) 0.8465(12) 0.0174(14) 0.076(5) Uani d . . . 1 . .
H H15 0.7917 0.8818 0.0402 0.091 Uiso calc U . R 1 . .
C C16 0.6999(16) 0.8776(14) -0.057(2) 0.101(9) Uani d . . . 1 . .
H H16 0.7086 0.9348 -0.0851 0.121 Uiso calc U . R 1 . .
C C17 0.6397(16) 0.8290(15) -0.0904(12) 0.094(8) Uani d . . . 1 . .
H H17 0.6057 0.8505 -0.1422 0.113 Uiso calc U . R 1 . .
C C18 0.6285(10) 0.7441(12) -0.0457(10) 0.064(5) Uani d . . . 1 . .
H H18 0.5858 0.7092 -0.0675 0.076 Uiso calc U . R 1 . .
C C19 0.7331(8) 0.7168(10) 0.2557(10) 0.049(4) Uani d . . . 1 . .
H H19A 0.7047 0.674 0.2806 0.059 Uiso calc U . R 1 . .
H H19B 0.7759 0.735 0.3029 0.059 Uiso calc U . R 1 . .
C C20 0.6919(8) 0.8096(11) 0.2203(10) 0.052(4) Uani d . . . 1 . .
H H20A 0.6487 0.7922 0.1733 0.062 Uiso calc U . R 1 . .
H H20B 0.7201 0.8534 0.1959 0.062 Uiso calc U . R 1 . .
C C21 0.6729(8) 0.8633(10) 0.2930(10) 0.051(4) Uani d . . . 1 . .
H H21A 0.7159 0.8738 0.3423 0.061 Uiso calc U . R 1 . .
H H21B 0.6533 0.9285 0.2717 0.061 Uiso calc U . R 1 . .
C C22 0.6203(7) 0.8067(11) 0.3242(10) 0.052(4) Uani d . . . 1 . .
H H22A 0.5744 0.8064 0.2783 0.063 Uiso calc U . R 1 . .
H H22B 0.6359 0.7379 0.3366 0.063 Uiso calc U . R 1 . .
C C23 0.6132(9) 0.8540(12) 0.4052(11) 0.059(4) Uani d . . . 1 . .
H H23A 0.6588 0.8496 0.4514 0.071 Uiso calc U . R 1 . .
H H23B 0.6024 0.9245 0.3933 0.071 Uiso calc U . R 1 . .
C C24 0.5602(9) 0.8617(14) 0.5177(11) 0.071(5) Uani d . . . 1 . .
H H24A 0.6089 0.8716 0.5553 0.085 Uiso calc U . R 1 . .
H H24B 0.5351 0.8227 0.5499 0.085 Uiso calc U . R 1 . .
C C25 0.5249(8) 0.9585(12) 0.4912(11) 0.057(4) Uani d . . . 1 . .
C C26 0.5410(9) 1.0424(13) 0.5426(12) 0.067(5) Uani d . . . 1 . .
H H26 0.5778 1.0408 0.596 0.081 Uiso calc U . R 1 . .
C C27 0.5031(10) 1.1289(15) 0.5156(16) 0.084(6) Uani d . . . 1 . .
H H27 0.511 1.1861 0.5509 0.101 Uiso calc U . R 1 . .
C C28 0.4539(11) 1.1264(11) 0.4356(14) 0.071(5) Uani d . . . 1 . .
H H28 0.4301 1.1854 0.4125 0.085 Uiso calc U . R 1 . .
C C29 0.4370(9) 1.0390(11) 0.3855(12) 0.060(4) Uani d . . . 1 . .
H H29 0.4005 1.0395 0.3317 0.071 Uiso calc U . R 1 . .
C C30 0.4389(7) 0.6422(9) 0.2499(9) 0.041(3) Uani d . . . 1 . .
H H30 0.3994 0.674 0.2115 0.049 Uiso calc U . R 1 . .
C C31 0.4550(9) 0.5496(11) 0.2303(10) 0.056(4) Uani d . . . 1 . .
H H31 0.4258 0.5169 0.1805 0.067 Uiso calc U . R 1 . .
C C32 0.5134(8) 0.5042(11) 0.2828(9) 0.055(4) Uani d . . . 1 . .
H H32 0.5256 0.4402 0.2693 0.066 Uiso calc U . R 1 . .
C C33 0.5556(9) 0.5538(10) 0.3575(10) 0.054(4) Uani d . . . 1 . .
H H33 0.5973 0.5252 0.3945 0.065 Uiso calc U . R 1 . .
C C34 0.5332(7) 0.6471(9) 0.3746(8) 0.041(3) Uani d . . . 1 . .
C C36 0.4019(8) 0.8999(10) 0.2006(10) 0.046(3) Uani d . . . 1 . .
C C37 0.3530(7) 0.9242(9) 0.1126(8) 0.040(3) Uani d . . . 1 . .
C C38 0.3635(7) 0.9914(11) 0.0558(9) 0.049(3) Uani d . . . 1 . .
H H38 0.4045 1.0306 0.0685 0.059 Uiso calc U . R 1 . .
C C39 0.3118(8) 0.9978(10) -0.0190(9) 0.048(3) Uani d . . . 1 . .
H H39 0.3109 1.0448 -0.0624 0.058 Uiso calc U . R 1 . .
C C40 0.2587(7) 0.9278(8) -0.0272(7) 0.038(3) Uani d . . . 1 . .
C C41 0.1957(8) 0.9099(9) -0.1008(8) 0.040(3) Uani d . . . 1 . .
C C42 0.0414(9) 0.8913(11) -0.0151(9) 0.053(4) Uani d . . . 1 . .
H H42 0.0906 0.8965 0.0097 0.064 Uiso calc U . R 1 . .
C C43 -0.0016(9) 0.9304(11) 0.0286(9) 0.055(4) Uani d . . . 1 . .
H H43 0.0177 0.96 0.0838 0.066 Uiso calc U . R 1 . .
C C44 -0.0719(9) 0.9254(12) -0.0097(10) 0.060(4) Uani d . . . 1 . .
H H44 -0.1022 0.9545 0.0178 0.072 Uiso calc U . R 1 . .
C C45 -0.0998(9) 0.8782(12) -0.0882(12) 0.062(4) Uani d . . . 1 . .
H H45 -0.1488 0.8723 -0.1141 0.075 Uiso calc U . R 1 . .
C C46 -0.0538(8) 0.8394(9) -0.1286(9) 0.046(3) Uani d . . . 1 . .
C C47 -0.0781(8) 0.7939(10) -0.2193(9) 0.049(4) Uani d . . . 1 . .
H H47A -0.1222 0.7575 -0.228 0.059 Uiso calc U . R 1 . .
H H47B -0.0866 0.8462 -0.2635 0.059 Uiso calc U . R 1 . .
C C48 -0.0265(8) 0.7174(10) -0.3199(8) 0.046(3) Uani d . . . 1 . .
H H48A -0.043 0.7793 -0.3515 0.056 Uiso calc U . R 1 . .
H H48B -0.0589 0.6641 -0.3485 0.056 Uiso calc U . R 1 . .
C C49 0.0472(9) 0.6938(9) -0.3210(9) 0.048(4) Uani d . . . 1 . .
C C50 0.0611(13) 0.6438(11) -0.3912(11) 0.076(6) Uani d . . . 1 . .
H H50 0.0238 0.623 -0.4399 0.091 Uiso calc U . R 1 . .
C C51 0.1282(12) 0.6266(13) -0.3875(12) 0.069(5) Uani d . . . 1 . .
H H51 0.1381 0.5941 -0.4339 0.083 Uiso calc U . R 1 . .
C C52 0.1796(10) 0.6551(11) -0.3192(11) 0.058(4) Uani d . . . 1 . .
H H52 0.2265 0.6426 -0.317 0.07 Uiso calc U . R 1 . .
C C53 0.1668(9) 0.7038(9) -0.2494(10) 0.050(4) Uani d . . . 1 . .
H H53 0.2043 0.7224 -0.2 0.061 Uiso calc U . R 1 . .
C C54 -0.0336(8) 0.6321(9) -0.1909(9) 0.044(3) Uani d . . . 1 . .
H H54A -0.0784 0.6034 -0.2267 0.053 Uiso calc U . R 1 . .
H H54B -0.0371 0.6437 -0.1324 0.053 Uiso calc U . R 1 . .
C C55 0.0255(7) 0.5554(9) -0.1834(8) 0.037(3) Uani d . . . 1 . .
H H55A 0.0286 0.5408 -0.2416 0.044 Uiso calc U . R 1 . .
H H55B 0.0709 0.5827 -0.1476 0.044 Uiso calc U . R 1 . .
C C56 0.0099(7) 0.4609(8) -0.1420(8) 0.037(3) Uani d . . . 1 . .
H H56A 0.0098 0.4757 -0.0826 0.044 Uiso calc U . R 1 . .
H H56B -0.0373 0.4375 -0.1755 0.044 Uiso calc U . R 1 . .
C C57 0.0623(7) 0.3791(8) -0.1381(7) 0.034(3) Uani d . . . 1 . .
H H57A 0.0518 0.3225 -0.1062 0.041 Uiso calc U . R 1 . .
H H57B 0.1099 0.4026 -0.1061 0.041 Uiso calc U . R 1 . .
C C58 0.0600(7) 0.3459(9) -0.2291(8) 0.036(3) Uani d . . . 1 . .
H H58A 0.0119 0.3249 -0.2615 0.043 Uiso calc U . R 1 . .
H H58B 0.0719 0.4024 -0.2601 0.043 Uiso calc U . R 1 . .
C C59 0.1041(7) 0.2450(9) -0.3205(8) 0.040(3) Uani d . . . 1 . .
H H59A 0.1188 0.1768 -0.3268 0.048 Uiso calc U . R 1 . .
H H59B 0.0549 0.2524 -0.3574 0.048 Uiso calc U . R 1 . .
C C60 0.1486(8) 0.3145(9) -0.3502(8) 0.043(3) Uani d . . . 1 . .
C C61 0.1386(7) 0.3414(9) -0.4336(8) 0.041(3) Uani d . . . 1 . .
H H61 0.0987 0.3187 -0.4782 0.049 Uiso calc U . R 1 . .
C C35 0.5714(8) 0.7020(10) 0.4559(10) 0.055(4) Uani d . . . 1 . .
H H35A 0.6219 0.6872 0.4731 0.066 Uiso calc U . R 1 . .
H H35B 0.5537 0.6821 0.5036 0.066 Uiso calc U . R 1 . .
C C62 0.1867(8) 0.4020(11) -0.4540(10) 0.053(4) Uani d . . . 1 . .
H H62 0.1807 0.4187 -0.5125 0.064 Uiso calc U . R 1 . .
C C63 0.2422(8) 0.4371(10) -0.3897(9) 0.049(3) Uani d . . . 1 . .
H H63 0.2752 0.4797 -0.4017 0.059 Uiso calc U . R 1 . .
C C64 0.2488(7) 0.4088(9) -0.3065(8) 0.040(3) Uani d . . . 1 . .
H H64 0.2876 0.4333 -0.2613 0.048 Uiso calc U . R 1 . .
C C65 0.0926(7) 0.1754(8) -0.1849(9) 0.040(3) Uani d . . . 1 . .
H H65A 0.1013 0.1154 -0.2144 0.048 Uiso calc U . R 1 . .
H H65B 0.0427 0.1764 -0.1887 0.048 Uiso calc U . R 1 . .
C C66 0.1369(7) 0.1738(9) -0.0925(9) 0.039(3) Uani d . . . 1 . .
C C67 0.1192(9) 0.1201(9) -0.0274(10) 0.052(4) Uani d . . . 1 . .
H H67 0.0759 0.0864 -0.0407 0.062 Uiso calc U . R 1 . .
C C68 0.1647(10) 0.1177(11) 0.0530(10) 0.061(4) Uani d . . . 1 . .
H H68 0.1537 0.0798 0.0959 0.073 Uiso calc U . R 1 . .
C C69 0.2253(8) 0.1672(10) 0.0747(8) 0.045(3) Uani d . . . 1 . .
H H69 0.2571 0.1653 0.1319 0.054 Uiso calc U . R 1 . .
C C70 0.2395(8) 0.2211(10) 0.0102(9) 0.046(3) Uani d . . . 1 . .
H H70 0.2819 0.257 0.0245 0.055 Uiso calc U . R 1 . .
H H1A 0.751(7) 0.453(6) 0.036(7) 0.069 Uiso d U . D 1 . .
H H1B 0.751(6) 0.534(5) -0.014(8) 0.069 Uiso d U . D 1 . .
H H2A 0.373(6) 0.819(7) 0.450(6) 0.069 Uiso d U . D 1 . .
H H2B 0.429(4) 0.765(11) 0.497(3) 0.069 Uiso d U . D 1 . .
H H3A 0.0019(16) 0.944(7) -0.275(9) 0.069 Uiso d U . D 1 . .
H H3B 0.070(5) 0.976(5) -0.238(7) 0.069 Uiso d U . D 1 . .
H H4A 0.263(6) 0.165(7) -0.169(4) 0.069 Uiso d U . D 1 . .
H H4B 0.209(5) 0.175(7) -0.247(5) 0.069 Uiso d U . D 1 . .
H H32A 0.544(7) 0.941(11) 0.759(7) 0.069 Uiso d U . D 1 . .
H H32B 0.582(4) 0.912(13) 0.707(9) 0.069 Uiso d U . D 1 . .
H H33A 0.943(9) 0.109(4) 0.755(8) 0.069 Uiso d U . D 1 . .
H H33B 0.947(10) 0.047(10) 0.689(7) 0.069 Uiso d U . D 1 . .
H H34A 0.805(8) 0.32(2) 0.001(14) 0.069 Uiso d U P D 0.5 . .
H H34B 0.785(12) 0.29(2) 0.070(10) 0.069 Uiso d U P D 0.5 . .

loop_
_atom_site_aniso_label
_atom_site_aniso_U_11
_atom_site_aniso_U_22
_atom_site_aniso_U_33
_atom_site_aniso_U_12
_atom_site_aniso_U_13
_atom_site_aniso_U_23
Cu1 0.0379(9) 0.0390(8) 0.0365(8) -0.0024(7) 0.0099(7) 0.0003(6)
Cu2 0.0394(9) 0.0340(8) 0.0387(8) -0.0012(7) 0.0155(7) 0.0006(6)
Cu3 0.0578(11) 0.0273(8) 0.0364(8) 0.0034(7) 0.0153(7) 0.0006(6)
Cu4 0.0356(8) 0.0290(7) 0.0341(8) -0.0048(6) 0.0132(6) -0.0038(6)
S1 0.0363(17) 0.0336(16) 0.0425(18) -0.0017(13) 0.0112(14) -0.0053(13)
S2 0.063(2) 0.0365(17) 0.0384(18) 0.0064(15) 0.0185(17) 0.0057(13)
Cl1 0.061(3) 0.106(4) 0.057(2) 0.016(2) 0.035(2) 0.019(2)
Cl2 0.059(3) 0.073(3) 0.070(3) -0.001(2) 0.004(2) 0.005(2)
O1 0.072(7) 0.056(6) 0.044(6) 0.000(5) 0.023(5) -0.001(5)
O2 0.049(6) 0.043(5) 0.055(6) -0.007(4) 0.026(5) 0.000(4)
O3 0.080(7) 0.031(5) 0.040(5) -0.008(5) 0.016(5) 0.007(4)
O4 0.063(7) 0.041(5) 0.043(5) 0.007(5) 0.023(5) 0.008(4)
O5 0.051(6) 0.037(5) 0.043(5) 0.001(4) 0.013(4) -0.002(4)
O6 0.044(6) 0.049(5) 0.044(5) -0.015(4) 0.007(4) -0.007(5)
O7 0.040(5) 0.030(4) 0.042(5) 0.000(4) 0.016(4) -0.001(4)
O8 0.039(6) 0.041(5) 0.065(6) -0.008(4) 0.019(5) -0.017(4)
O9 0.042(6) 0.076(7) 0.046(6) 0.006(5) 0.009(5) 0.017(5)
O10 0.052(6) 0.052(5) 0.035(5) -0.001(4) 0.019(4) 0.011(4)
O11 0.059(6) 0.043(5) 0.039(5) 0.005(4) 0.013(5) 0.004(4)
O12 0.056(6) 0.039(5) 0.040(5) 0.007(5) 0.013(4) 0.006(4)
O13 0.164(18) 0.130(14) 0.135(14) 0.000(13) 0.076(14) -0.053(12)
O14 0.079(11) 0.30(3) 0.088(11) -0.092(15) 0.028(9) -0.018(14)
O15 0.069(8) 0.089(8) 0.051(7) 0.002(6) 0.022(6) 0.015(6)
O16 0.078(9) 0.179(16) 0.044(7) 0.030(10) -0.005(7) 0.019(8)
O17 0.090(11) 0.113(13) 0.178(18) -0.025(10) 0.025(11) 0.034(12)
O18 0.17(2) 0.29(3) 0.099(14) -0.021(19) 0.075(14) -0.024(16)
O19 0.098(11) 0.131(13) 0.099(11) 0.049(10) -0.015(9) -0.042(10)
O20 0.19(2) 0.111(13) 0.112(13) 0.065(13) 0.020(13) -0.011(10)
O31 0.080(17) 0.12(2) 0.029(11) -0.016(15) 0.019(11) -0.017(12)
O32 0.136(16) 0.145(16) 0.112(13) 0.059(13) 0.051(12) 0.010(11)
O33 0.085(10) 0.056(7) 0.138(13) -0.006(7) 0.019(10) -0.004(8)
O34 0.087(18) 0.029(10) 0.22(4) 0.025(11) 0.12(2) 0.034(15)
N1 0.038(6) 0.045(6) 0.023(5) 0.003(5) 0.008(5) -0.003(4)
N2 0.027(6) 0.050(6) 0.052(7) -0.001(5) 0.014(5) -0.019(5)
N3 0.068(9) 0.043(6) 0.052(7) 0.002(6) 0.037(7) -0.001(5)
N4 0.043(7) 0.034(6) 0.035(6) -0.006(5) 0.013(5) 0.004(4)
N5 0.037(7) 0.047(7) 0.062(8) -0.005(5) 0.015(6) -0.018(5)
N6 0.054(8) 0.054(7) 0.051(7) -0.013(6) 0.026(6) -0.005(6)
N7 0.072(9) 0.023(5) 0.041(6) -0.003(5) 0.023(6) -0.005(4)
N8 0.051(7) 0.037(6) 0.047(7) 0.013(5) 0.018(6) 0.005(5)
N9 0.064(8) 0.032(6) 0.056(8) 0.001(6) 0.029(7) 0.019(5)
N10 0.026(6) 0.039(6) 0.045(6) -0.001(4) 0.009(5) -0.007(5)
N11 0.033(6) 0.025(5) 0.045(6) -0.007(4) 0.020(5) -0.011(4)
N12 0.045(7) 0.033(5) 0.039(6) 0.001(5) 0.020(5) 0.003(4)
C1 0.040(8) 0.028(6) 0.035(7) -0.007(5) 0.009(6) -0.005(5)
C2 0.029(6) 0.036(6) 0.026(6) -0.008(5) 0.008(5) -0.005(5)
C3 0.036(7) 0.044(7) 0.044(7) 0.002(6) 0.022(6) -0.002(6)
C4 0.047(8) 0.041(7) 0.031(7) -0.020(6) 0.020(6) -0.007(5)
C5 0.031(7) 0.034(6) 0.027(6) 0.001(5) 0.005(5) 0.000(5)
C6 0.034(7) 0.048(8) 0.026(6) 0.002(6) 0.002(5) 0.006(6)
C7 0.051(9) 0.043(8) 0.051(8) -0.002(6) 0.019(7) 0.005(6)
C8 0.090(14) 0.061(11) 0.064(11) 0.022(9) 0.028(11) 0.027(8)
C9 0.085(14) 0.078(12) 0.063(11) 0.020(10) 0.028(10) 0.042(9)
C10 0.062(11) 0.099(13) 0.030(8) 0.013(9) 0.012(7) 0.018(8)
C11 0.049(9) 0.056(8) 0.028(7) 0.012(7) 0.007(6) -0.002(6)
C12 0.051(9) 0.060(9) 0.038(8) -0.003(7) 0.006(7) -0.019(6)
C13 0.046(9) 0.057(9) 0.075(11) -0.017(7) 0.032(8) -0.017(8)
C14 0.052(10) 0.054(9) 0.090(12) -0.005(8) 0.056(9) -0.007(8)
C15 0.106(15) 0.039(9) 0.103(15) -0.008(9) 0.060(13) 0.012(9)
C16 0.15(2) 0.040(10) 0.16(2) 0.013(13) 0.13(2) 0.026(13)
C17 0.19(3) 0.059(12) 0.059(11) 0.057(15) 0.070(14) 0.016(9)
C18 0.094(13) 0.056(9) 0.048(9) 0.030(9) 0.032(9) 0.007(7)
C19 0.048(9) 0.044(8) 0.055(9) 0.002(6) 0.018(7) -0.019(6)
C20 0.051(9) 0.052(8) 0.057(9) -0.012(7) 0.024(7) -0.018(7)
C21 0.049(9) 0.036(7) 0.072(10) -0.006(6) 0.025(7) -0.020(7)
C22 0.029(7) 0.054(9) 0.073(10) -0.012(6) 0.015(7) -0.031(7)
C23 0.052(10) 0.059(10) 0.073(11) 0.003(7) 0.029(8) -0.026(8)
C24 0.054(10) 0.080(12) 0.073(11) 0.007(9) 0.013(9) -0.032(9)
C25 0.044(9) 0.058(9) 0.070(11) -0.004(7) 0.019(8) -0.022(8)
C26 0.052(10) 0.072(11) 0.079(12) -0.005(8) 0.022(9) -0.024(9)
C27 0.067(13) 0.077(13) 0.116(17) -0.022(10) 0.041(12) -0.044(12)
C28 0.095(14) 0.036(8) 0.108(15) -0.001(8) 0.069(13) -0.006(9)
C29 0.055(10) 0.051(9) 0.082(11) -0.003(7) 0.034(9) -0.001(8)
C30 0.051(8) 0.037(7) 0.041(7) 0.002(6) 0.023(6) -0.002(6)
C31 0.073(11) 0.057(9) 0.042(8) -0.012(8) 0.024(8) -0.011(7)
C32 0.075(11) 0.049(8) 0.045(8) 0.003(8) 0.025(8) -0.007(7)
C33 0.073(11) 0.046(8) 0.057(9) 0.019(7) 0.040(8) 0.017(7)
C34 0.047(8) 0.034(7) 0.040(7) 0.004(6) 0.009(6) -0.010(5)
C36 0.052(9) 0.036(7) 0.062(9) 0.014(6) 0.035(8) 0.005(6)
C37 0.057(9) 0.036(7) 0.032(7) 0.009(6) 0.021(6) 0.012(5)
C38 0.044(8) 0.056(9) 0.044(8) 0.001(6) 0.009(7) 0.003(6)
C39 0.058(9) 0.052(8) 0.040(8) 0.004(7) 0.025(7) 0.013(6)
C40 0.063(9) 0.032(6) 0.024(6) 0.017(6) 0.022(6) 0.012(5)
C41 0.064(9) 0.032(7) 0.032(7) 0.017(6) 0.024(6) -0.002(5)
C42 0.070(11) 0.047(8) 0.046(8) 0.011(7) 0.022(8) 0.009(7)
C43 0.079(12) 0.048(8) 0.033(8) 0.008(8) 0.011(8) 0.009(6)
C44 0.069(12) 0.068(10) 0.050(9) 0.004(8) 0.028(9) -0.001(7)
C45 0.058(10) 0.055(9) 0.079(12) 0.016(8) 0.028(9) 0.012(8)
C46 0.067(11) 0.031(7) 0.040(8) 0.016(6) 0.019(7) 0.009(5)
C47 0.047(8) 0.039(7) 0.055(9) 0.017(6) 0.007(7) 0.010(6)
C48 0.058(9) 0.038(7) 0.037(7) 0.001(6) 0.004(6) -0.001(6)
C49 0.088(12) 0.033(7) 0.030(7) -0.007(7) 0.026(8) 0.002(5)
C50 0.15(2) 0.039(9) 0.047(10) -0.005(10) 0.048(12) -0.007(7)
C51 0.115(17) 0.054(10) 0.055(11) 0.011(10) 0.051(12) 0.018(8)
C52 0.076(12) 0.045(9) 0.064(11) 0.008(8) 0.035(9) 0.012(7)
C53 0.081(12) 0.032(7) 0.047(8) 0.000(7) 0.034(8) 0.002(6)
C54 0.060(9) 0.031(6) 0.047(8) 0.002(6) 0.023(7) 0.001(6)
C55 0.049(8) 0.034(6) 0.029(6) -0.002(5) 0.013(6) -0.003(5)
C56 0.047(8) 0.022(6) 0.047(7) 0.002(5) 0.021(6) 0.001(5)
C57 0.046(8) 0.030(6) 0.032(6) -0.001(5) 0.021(6) 0.003(5)
C58 0.045(8) 0.033(6) 0.033(7) 0.003(5) 0.014(6) 0.001(5)
C59 0.047(8) 0.036(7) 0.033(7) -0.004(6) 0.007(6) -0.009(5)
C60 0.059(9) 0.038(7) 0.035(7) 0.007(6) 0.019(7) -0.010(5)
C61 0.048(8) 0.042(7) 0.034(7) -0.003(6) 0.014(6) -0.001(5)
C35 0.056(10) 0.049(8) 0.059(9) 0.004(7) 0.016(8) -0.001(7)
C62 0.061(10) 0.061(9) 0.049(9) 0.020(8) 0.034(8) 0.009(7)
C63 0.062(10) 0.041(7) 0.049(9) -0.009(7) 0.023(8) 0.000(6)
C64 0.038(8) 0.043(7) 0.041(7) -0.004(6) 0.015(6) 0.003(6)
C65 0.045(8) 0.021(6) 0.055(8) 0.000(5) 0.017(7) 0.002(5)
C66 0.048(8) 0.023(6) 0.053(8) 0.001(6) 0.025(7) -0.005(5)
C67 0.079(11) 0.023(6) 0.070(10) -0.012(6) 0.045(9) 0.003(6)
C68 0.092(13) 0.039(8) 0.056(10) -0.001(8) 0.030(9) 0.021(7)
C69 0.065(10) 0.044(7) 0.030(7) 0.000(7) 0.020(7) -0.002(6)
C70 0.061(9) 0.039(7) 0.040(8) 0.006(6) 0.019(7) -0.008(6)

loop_
_atom_type_symbol
_atom_type_description
_atom_type_scat_dispersion_real
_atom_type_scat_dispersion_imag
_atom_type_scat_source
C C 0.0033 0.0016 'International Tables Vol C Tables 4.2.6.8 and 6.1.1.4'
H H 0.0000 0.0000 'International Tables Vol C Tables 4.2.6.8 and 6.1.1.4'
N N 0.0061 0.0033 'International Tables Vol C Tables 4.2.6.8 and 6.1.1.4'
O O 0.0106 0.0060 'International Tables Vol C Tables 4.2.6.8 and 6.1.1.4'
Cl Cl 0.1484 0.1585 'International Tables Vol C Tables 4.2.6.8 and 6.1.1.4'
Cu Cu 0.3201 1.2651 'International Tables Vol C Tables 4.2.6.8 and 6.1.1.4'
S S 0.1246 0.1234 'International Tables Vol C Tables 4.2.6.8 and 6.1.1.4'

loop_
_geom_angle_atom_site_label_1
_geom_angle_atom_site_label_2
_geom_angle_atom_site_label_3
_geom_angle_site_symmetry_1
_geom_angle_site_symmetry_3
_geom_angle
_geom_angle_publ_flag
O5 Cu1 N3 . . 99.9(5) ?
O5 Cu1 N1 . . 94.6(4) ?
N3 Cu1 N1 . . 165.2(5) ?
O5 Cu1 N2 . . 165.0(4) ?
N3 Cu1 N2 . . 83.6(5) ?
N1 Cu1 N2 . . 83.1(4) ?
O5 Cu1 O1 . . 97.6(4) ?
N3 Cu1 O1 . . 86.1(4) ?
N1 Cu1 O1 . . 89.1(4) ?
N2 Cu1 O1 . . 97.2(4) ?
O10 Cu2 N4 . . 95.7(4) ?
O10 Cu2 N6 . . 99.7(5) ?
N4 Cu2 N6 . . 164.6(5) ?
O10 Cu2 N5 . . 166.4(4) ?
N4 Cu2 N5 . . 83.3(4) ?
N6 Cu2 N5 . . 81.4(5) ?
O10 Cu2 O2 . . 95.9(4) ?
N4 Cu2 O2 . . 92.7(4) ?
N6 Cu2 O2 . . 87.5(4) ?
N5 Cu2 O2 . . 97.7(4) ?
O12 Cu3 N9 . . 98.9(5) ?
O12 Cu3 N7 . . 95.0(4) ?
N9 Cu3 N7 . . 165.2(5) ?
O12 Cu3 N8 . . 167.6(4) ?
N9 Cu3 N8 . . 83.4(5) ?
N7 Cu3 N8 . . 81.9(5) ?
O12 Cu3 O3 . . 98.4(4) ?
N9 Cu3 O3 . . 87.2(4) ?
N7 Cu3 O3 . . 95.8(4) ?
N8 Cu3 O3 . . 93.8(4) ?
O7 Cu4 N10 . . 93.8(4) ?
O7 Cu4 N12 . . 98.9(4) ?
N10 Cu4 N12 . . 167.0(4) ?
O7 Cu4 N11 . . 165.9(4) ?
N10 Cu4 N11 . . 83.9(4) ?
N12 Cu4 N11 . . 84.5(4) ?
O7 Cu4 O4 . . 104.4(3) ?
N10 Cu4 O4 . . 86.5(4) ?
N12 Cu4 O4 . . 87.6(4) ?
N11 Cu4 O4 . . 89.4(4) ?
O7 Cu4 H4A . . 90.(3) ?
N10 Cu4 H4A . . 101.(3) ?
N12 Cu4 H4A . . 76.(4) ?
N11 Cu4 H4A . . 104.(3) ?
O4 Cu4 H4A . . 19.5(4) ?
O7 Cu4 H4B . . 119.(3) ?
N10 Cu4 H4B . . 74.(4) ?
N12 Cu4 H4B . . 97.(4) ?
N11 Cu4 H4B . . 74.(3) ?
O4 Cu4 H4B . . 19.4(4) ?
H4A Cu4 H4B . . 38.9(6) ?
C5 S1 C2 . . 91.9(6) ?
C37 S2 C40 . . 91.3(6) ?
O14 Cl1 O16 . . 122.8(13) ?
O14 Cl1 O15 . . 116.0(10) ?
O16 Cl1 O15 . . 112.6(8) ?
O14 Cl1 O13 . . 99.8(12) ?
O16 Cl1 O13 . . 95.2(11) ?
O15 Cl1 O13 . . 104.8(10) ?
O18 Cl2 O17 . . 109.5(15) ?
O18 Cl2 O19 . . 114.7(14) ?
O17 Cl2 O19 . . 112.7(12) ?
O18 Cl2 O20 . . 107.2(15) ?
O17 Cl2 O20 . . 103.1(14) ?
O19 Cl2 O20 . . 108.8(10) ?
O25 Cl3 O23 . . 64.8(11) ?
O25 Cl3 O22 . . 162.1(14) ?
O23 Cl3 O22 . . 98.7(13) ?
O25 Cl3 O24 . . 80.2(11) ?
O23 Cl3 O24 . . 108.0(12) ?
O22 Cl3 O24 . . 113.3(12) ?
O25 Cl3 O21 . . 75.1(11) ?
O23 Cl3 O21 . . 124.0(13) ?
O22 Cl3 O21 . . 111.8(13) ?
O24 Cl3 O21 . . 101.4(12) ?
O29 Cl4 O30 . . 119.8(18) ?
O29 Cl4 O27 . . 117.8(19) ?
O30 Cl4 O27 . . 105.2(13) ?
O29 Cl4 O28 . . 104.(2) ?
O30 Cl4 O28 . . 97.2(14) ?
O27 Cl4 O28 . . 111.1(16) ?
O29 Cl4 O26 . . 115.8(17) ?
O30 Cl4 O26 . . 49.0(8) ?
O27 Cl4 O26 . . 65.3(11) ?
O28 Cl4 O26 . . 137.0(14) ?
Cu1 O1 H1A . . 123.(4) ?
Cu1 O1 H1B . . 124.(4) ?
H1A O1 H1B . . 108.(4) ?
Cu2 O2 H2A . . 111.(7) ?
Cu2 O2 H2B . . 111.(7) ?
H2A O2 H2B . . 107.(4) ?
Cu3 O3 H3A . . 108.(8) ?
Cu3 O3 H3B . . 108.(7) ?
H3A O3 H3B . . 110.(4) ?
Cu4 O4 H4A . . 55.(2) ?
Cu4 O4 H4B . . 55.(2) ?
H4A O4 H4B . . 109.(4) ?
C6 O5 Cu1 . . 105.7(8) ?
C1 O7 Cu4 . . 106.5(8) ?
C36 O10 Cu2 . . 104.2(9) ?
C41 O12 Cu3 . . 128.4(8) ?
Cl3 O21 O25 . . 37.0(6) ?
O25 O23 Cl3 . . 40.4(7) ?
Cl3 O24 O25 . . 35.7(6) ?
Cl3 O25 O23 . . 74.8(12) ?
Cl3 O25 O21 . . 68.0(11) ?
O23 O25 O21 . . 125.9(14) ?
Cl3 O25 O24 . . 64.1(10) ?
O23 O25 O24 . . 104.9(13) ?
O21 O25 O24 . . 92.7(11) ?
O30 O26 Cl4 . . 56.1(10) ?
O30 O26 O27 . . 99.0(13) ?
Cl4 O26 O27 . . 51.2(9) ?
Cl4 O27 O26 . . 63.5(11) ?
O26 O30 Cl4 . . 74.9(11) ?
H32A O32 H32B . . 109.(4) ?
H33A O33 H33B . . 109.(4) ?
H34A O34 H34B . . 109.(4) ?
C7 N1 C11 . . 121.6(12) ?
C7 N1 Cu1 . . 127.1(9) ?
C11 N1 Cu1 . . 111.3(9) ?
C12 N2 C13 . . 111.9(11) ?
C12 N2 C19 . . 109.1(11) ?
C13 N2 C19 . . 113.5(11) ?
C12 N2 Cu1 . . 104.3(8) ?
C13 N2 Cu1 . . 106.1(8) ?
C19 N2 Cu1 . . 111.4(8) ?
C14 N3 C18 . . 119.1(14) ?
C14 N3 Cu1 . . 114.1(11) ?
C18 N3 Cu1 . . 126.7(12) ?
C34 N4 C30 . . 119.6(11) ?
C34 N4 Cu2 . . 113.5(8) ?
C30 N4 Cu2 . . 126.8(9) ?
C24 N5 C23 . . 108.7(12) ?
C24 N5 C35 . . 109.5(13) ?
C23 N5 C35 . . 111.6(12) ?
C24 N5 Cu2 . . 106.3(9) ?
C23 N5 Cu2 . . 112.8(10) ?
C35 N5 Cu2 . . 107.7(8) ?
C29 N6 C25 . . 119.2(13) ?
C29 N6 Cu2 . . 128.7(11) ?
C25 N6 Cu2 . . 112.0(10) ?
C46 N7 C42 . . 120.7(13) ?
C46 N7 Cu3 . . 112.7(9) ?
C42 N7 Cu3 . . 126.3(11) ?
C47 N8 C54 . . 108.2(11) ?
C47 N8 C48 . . 111.7(11) ?
C54 N8 C48 . . 111.7(11) ?
C47 N8 Cu3 . . 105.8(9) ?
C54 N8 Cu3 . . 114.5(9) ?
C48 N8 Cu3 . . 104.7(9) ?
C49 N9 C53 . . 120.2(13) ?
C49 N9 Cu3 . . 113.4(11) ?
C53 N9 Cu3 . . 126.4(11) ?
C64 N10 C60 . . 118.5(12) ?
C64 N10 Cu4 . . 128.7(9) ?
C60 N10 Cu4 . . 112.7(9) ?
C65 N11 C58 . . 111.6(9) ?
C65 N11 C59 . . 112.8(9) ?
C58 N11 C59 . . 106.0(10) ?
C65 N11 Cu4 . . 108.2(8) ?
C58 N11 Cu4 . . 113.5(7) ?
C59 N11 Cu4 . . 104.6(7) ?
C70 N12 C66 . . 120.3(11) ?
C70 N12 Cu4 . . 128.8(10) ?
C66 N12 Cu4 . . 110.9(9) ?
O8 C1 O7 . . 123.6(11) ?
O8 C1 C2 . . 119.3(11) ?
O7 C1 C2 . . 117.2(11) ?
C3 C2 C1 . . 127.2(11) ?
C3 C2 S1 . . 111.0(9) ?
C1 C2 S1 . . 121.8(9) ?
C2 C3 C4 . . 113.3(11) ?
C2 C3 H3 . . 123.3 ?
C4 C3 H3 . . 123.3 ?
C5 C4 C3 . . 111.1(11) ?
C5 C4 H4 . . 124.4 ?
C3 C4 H4 . . 124.4 ?
C4 C5 C6 . . 125.6(11) ?
C4 C5 S1 . . 112.6(9) ?
C6 C5 S1 . . 121.8(9) ?
O6 C6 O5 . . 122.6(12) ?
O6 C6 C5 . . 120.9(12) ?
O5 C6 C5 . . 116.5(11) ?
N1 C7 C8 . . 119.6(15) ?
N1 C7 H7 . . 120.2 ?
C8 C7 H7 . . 120.2 ?
C9 C8 C7 . . 121.1(18) ?
C9 C8 H8 . . 119.4 ?
C7 C8 H8 . . 119.4 ?
C8 C9 C10 . . 118.7(15) ?
C8 C9 H9 . . 120.6 ?
C10 C9 H9 . . 120.7 ?
C9 C10 C11 . . 119.4(16) ?
C9 C10 H10 . . 120.3 ?
C11 C10 H10 . . 120.3 ?
N1 C11 C10 . . 119.3(14) ?
N1 C11 C12 . . 116.7(12) ?
C10 C11 C12 . . 123.8(14) ?
N2 C12 C11 . . 109.7(12) ?
N2 C12 H12A . . 109.7 ?
C11 C12 H12A . . 109.7 ?
N2 C12 H12B . . 109.7 ?
C11 C12 H12B . . 109.7 ?
H12A C12 H12B . . 108.2 ?
N2 C13 C14 . . 110.6(11) ?
N2 C13 H13A . . 109.5 ?
C14 C13 H13A . . 109.5 ?
N2 C13 H13B . . 109.5 ?
C14 C13 H13B . . 109.5 ?
H13A C13 H13B . . 108.1 ?
N3 C14 C15 . . 120.8(18) ?
N3 C14 C13 . . 115.8(13) ?
C15 C14 C13 . . 123.2(16) ?
C16 C15 C14 . . 119.4(19) ?
C16 C15 H15 . . 120.3 ?
C14 C15 H15 . . 120.3 ?
C17 C16 C15 . . 121.5(18) ?
C17 C16 H16 . . 119.2 ?
C15 C16 H16 . . 119.2 ?
C16 C17 C18 . . 118.(2) ?
C16 C17 H17 . . 121.2 ?
C18 C17 H17 . . 121.2 ?
N3 C18 C17 . . 122.(2) ?
N3 C18 H18 . . 119.2 ?
C17 C18 H18 . . 119.2 ?
C20 C19 N2 . . 113.2(12) ?
C20 C19 H19A . . 108.9 ?
N2 C19 H19A . . 108.9 ?
C20 C19 H19B . . 108.9 ?
N2 C19 H19B . . 108.9 ?
H19A C19 H19B . . 107.8 ?
C19 C20 C21 . . 110.0(12) ?
C19 C20 H20A . . 109.7 ?
C21 C20 H20A . . 109.7 ?
C19 C20 H20B . . 109.7 ?
C21 C20 H20B . . 109.7 ?
H20A C20 H20B . . 108.2 ?
C22 C21 C20 . . 112.7(11) ?
C22 C21 H21A . . 109.1 ?
C20 C21 H21A . . 109.1 ?
C22 C21 H21B . . 109.1 ?
C20 C21 H21B . . 109.1 ?
H21A C21 H21B . . 107.8 ?
C23 C22 C21 . . 110.1(11) ?
C23 C22 H22A . . 109.6 ?
C21 C22 H22A . . 109.6 ?
C23 C22 H22B . . 109.6 ?
C21 C22 H22B . . 109.6 ?
H22A C22 H22B . . 108.1 ?
N5 C23 C22 . . 115.2(12) ?
N5 C23 H23A . . 108.5 ?
C22 C23 H23A . . 108.5 ?
N5 C23 H23B . . 108.5 ?
C22 C23 H23B . . 108.5 ?
H23A C23 H23B . . 107.5 ?
N5 C24 C25 . . 106.9(14) ?
N5 C24 H24A . . 110.3 ?
C25 C24 H24A . . 110.3 ?
N5 C24 H24B . . 110.3 ?
C25 C24 H24B . . 110.3 ?
H24A C24 H24B . . 108.6 ?
N6 C25 C26 . . 121.6(15) ?
N6 C25 C24 . . 114.9(13) ?
C26 C25 C24 . . 123.4(16) ?
C25 C26 C27 . . 120.1(17) ?
C25 C26 H26 . . 120.0 ?
C27 C26 H26 . . 120.0 ?
C28 C27 C26 . . 116.0(17) ?
C28 C27 H27 . . 122.0 ?
C26 C27 H27 . . 122.0 ?
C27 C28 C29 . . 122.6(17) ?
C27 C28 H28 . . 118.7 ?
C29 C28 H28 . . 118.7 ?
N6 C29 C28 . . 120.1(17) ?
N6 C29 H29 . . 119.9 ?
C28 C29 H29 . . 119.9 ?
N4 C30 C31 . . 122.5(13) ?
N4 C30 H30 . . 118.8 ?
C31 C30 H30 . . 118.8 ?
C30 C31 C32 . . 119.6(14) ?
C30 C31 H31 . . 120.2 ?
C32 C31 H31 . . 120.2 ?
C31 C32 C33 . . 119.2(14) ?
C31 C32 H32 . . 120.4 ?
C33 C32 H32 . . 120.4 ?
C34 C33 C32 . . 117.2(14) ?
C34 C33 H33 . . 121.4 ?
C32 C33 H33 . . 121.4 ?
N4 C34 C33 . . 121.9(12) ?
N4 C34 C35 . . 117.1(11) ?
C33 C34 C35 . . 121.1(13) ?
O9 C36 O10 . . 122.6(14) ?
O9 C36 C37 . . 118.7(12) ?
O10 C36 C37 . . 118.7(13) ?
C38 C37 C36 . . 126.8(13) ?
C38 C37 S2 . . 110.8(10) ?
C36 C37 S2 . . 122.2(9) ?
C39 C38 C37 . . 114.7(14) ?
C39 C38 H38 . . 122.7 ?
C37 C38 H38 . . 122.7 ?
C38 C39 C40 . . 113.3(12) ?
C38 C39 H39 . . 123.3 ?
C40 C39 H39 . . 123.3 ?
C39 C40 C41 . . 128.9(11) ?
C39 C40 S2 . . 109.6(10) ?
C41 C40 S2 . . 121.5(10) ?
O11 C41 O12 . . 125.7(13) ?
O11 C41 C40 . . 119.3(12) ?
O12 C41 C40 . . 114.9(11) ?
N7 C42 C43 . . 121.1(15) ?
N7 C42 H42 . . 119.4 ?
C43 C42 H42 . . 119.4 ?
C44 C43 C42 . . 118.4(14) ?
C44 C43 H43 . . 120.8 ?
C42 C43 H43 . . 120.8 ?
C43 C44 C45 . . 120.5(15) ?
C43 C44 H44 . . 119.7 ?
C45 C44 H44 . . 119.7 ?
C44 C45 C46 . . 118.3(16) ?
C44 C45 H45 . . 120.8 ?
C46 C45 H45 . . 120.8 ?
N7 C46 C45 . . 120.8(13) ?
N7 C46 C47 . . 115.8(12) ?
C45 C46 C47 . . 123.3(15) ?
N8 C47 C46 . . 109.1(11) ?
N8 C47 H47A . . 109.9 ?
C46 C47 H47A . . 109.9 ?
N8 C47 H47B . . 109.9 ?
C46 C47 H47B . . 109.9 ?
H47A C47 H47B . . 108.3 ?
N8 C48 C49 . . 108.1(11) ?
N8 C48 H48A . . 110.1 ?
C49 C48 H48A . . 110.1 ?
N8 C48 H48B . . 110.1 ?
C49 C48 H48B . . 110.1 ?
H48A C48 H48B . . 108.4 ?
N9 C49 C50 . . 120.2(17) ?
N9 C49 C48 . . 116.7(12) ?
C50 C49 C48 . . 123.1(15) ?
C51 C50 C49 . . 119.4(19) ?
C51 C50 H50 . . 120.3 ?
C49 C50 H50 . . 120.3 ?
C52 C51 C50 . . 119.7(18) ?
C52 C51 H51 . . 120.1 ?
C50 C51 H51 . . 120.1 ?
C51 C52 C53 . . 121.6(17) ?
C51 C52 H52 . . 119.2 ?
C53 C52 H52 . . 119.2 ?
N9 C53 C52 . . 118.9(15) ?
N9 C53 H53 . . 120.6 ?
C52 C53 H53 . . 120.6 ?
N8 C54 C55 . . 115.5(11) ?
N8 C54 H54A . . 108.4 ?
C55 C54 H54A . . 108.4 ?
N8 C54 H54B . . 108.4 ?
C55 C54 H54B . . 108.4 ?
H54A C54 H54B . . 107.5 ?
C56 C55 C54 . . 109.9(11) ?
C56 C55 H55A . . 109.7 ?
C54 C55 H55A . . 109.7 ?
C56 C55 H55B . . 109.7 ?
C54 C55 H55B . . 109.7 ?
H55A C55 H55B . . 108.2 ?
C57 C56 C55 . . 113.4(10) ?
C57 C56 H56A . . 108.9 ?
C55 C56 H56A . . 108.9 ?
C57 C56 H56B . . 108.9 ?
C55 C56 H56B . . 108.9 ?
H56A C56 H56B . . 107.7 ?
C56 C57 C58 . . 111.4(10) ?
C56 C57 H57A . . 109.3 ?
C58 C57 H57A . . 109.3 ?
C56 C57 H57B . . 109.3 ?
C58 C57 H57B . . 109.3 ?
H57A C57 H57B . . 108.0 ?
N11 C58 C57 . . 113.0(10) ?
N11 C58 H58A . . 109.0 ?
C57 C58 H58A . . 109.0 ?
N11 C58 H58B . . 109.0 ?
C57 C58 H58B . . 109.0 ?
H58A C58 H58B . . 107.8 ?
C60 C59 N11 . . 111.4(10) ?
C60 C59 H59A . . 109.3 ?
N11 C59 H59A . . 109.3 ?
C60 C59 H59B . . 109.3 ?
N11 C59 H59B . . 109.3 ?
H59A C59 H59B . . 108.0 ?
C61 C60 N10 . . 120.0(13) ?
C61 C60 C59 . . 125.6(12) ?
N10 C60 C59 . . 114.4(11) ?
C60 C61 C62 . . 120.2(13) ?
C60 C61 H61 . . 119.9 ?
C62 C61 H61 . . 119.9 ?
C34 C35 N5 . . 107.9(12) ?
C34 C35 H35A . . 110.1 ?
N5 C35 H35A . . 110.1 ?
C34 C35 H35B . . 110.1 ?
N5 C35 H35B . . 110.1 ?
H35A C35 H35B . . 108.4 ?
C63 C62 C61 . . 119.6(14) ?
C63 C62 H62 . . 120.2 ?
C61 C62 H62 . . 120.2 ?
C62 C63 C64 . . 117.5(14) ?
C62 C63 H63 . . 121.2 ?
C64 C63 H63 . . 121.2 ?
N10 C64 C63 . . 124.2(13) ?
N10 C64 H64 . . 117.9 ?
C63 C64 H64 . . 117.9 ?
N11 C65 C66 . . 109.7(10) ?
N11 C65 H65A . . 109.7 ?
C66 C65 H65A . . 109.7 ?
N11 C65 H65B . . 109.7 ?
C66 C65 H65B . . 109.7 ?
H65A C65 H65B . . 108.2 ?
N12 C66 C67 . . 118.0(13) ?
N12 C66 C65 . . 118.7(11) ?
C67 C66 C65 . . 123.3(12) ?
C68 C67 C66 . . 118.9(14) ?
C68 C67 H67 . . 120.5 ?
C66 C67 H67 . . 120.5 ?
C69 C68 C67 . . 122.1(13) ?
C69 C68 H68 . . 119.0 ?
C67 C68 H68 . . 119.0 ?
C68 C69 C70 . . 117.1(13) ?
C68 C69 H69 . . 121.5 ?
C70 C69 H69 . . 121.5 ?
N12 C70 C69 . . 123.5(14) ?
N12 C70 H70 . . 118.3 ?
C69 C70 H70 . . 118.3 ?

loop_
_geom_bond_atom_site_label_1
_geom_bond_atom_site_label_2
_geom_bond_site_symmetry_2
_geom_bond_distance
_geom_bond_publ_flag
Cu1 O5 . 1.929(9) ?
Cu1 N3 . 1.972(11) ?
Cu1 N1 . 2.008(10) ?
Cu1 N2 . 2.040(10) ?
Cu1 O1 . 2.397(10) ?
Cu2 O10 . 1.984(9) ?
Cu2 N4 . 1.996(10) ?
Cu2 N6 . 2.001(12) ?
Cu2 N5 . 2.014(12) ?
Cu2 O2 . 2.313(9) ?
Cu3 O12 . 1.946(10) ?
Cu3 N9 . 1.954(12) ?
Cu3 N7 . 2.020(11) ?
Cu3 N8 . 2.038(12) ?
Cu3 O3 . 2.348(9) ?
Cu4 O7 . 1.961(8) ?
Cu4 N10 . 1.990(11) ?
Cu4 N12 . 1.996(10) ?
Cu4 N11 . 2.010(10) ?
Cu4 O4 . 2.459(9) ?
Cu4 H4A . 2.09(3) ?
Cu4 H4B . 2.08(3) ?
S1 C5 . 1.693(12) ?
S1 C2 . 1.722(12) ?
S2 C37 . 1.723(15) ?
S2 C40 . 1.725(11) ?
Cl1 O14 . 1.337(15) ?
Cl1 O16 . 1.376(13) ?
Cl1 O15 . 1.427(11) ?
Cl1 O13 . 1.562(17) ?
Cl2 O18 . 1.37(2) ?
Cl2 O17 . 1.375(16) ?
Cl2 O19 . 1.380(15) ?
Cl2 O20 . 1.487(17) ?
Cl3 O25 . 0.949(11) ?
Cl3 O23 . 1.41(2) ?
Cl3 O22 . 1.45(2) ?
Cl3 O24 . 1.461(18) ?
Cl3 O21 . 1.46(2) ?
Cl4 O29 . 1.41(4) ?
Cl4 O30 . 1.503(19) ?
Cl4 O27 . 1.52(2) ?
Cl4 O28 . 1.63(3) ?
Cl4 O26 . 1.749(18) ?
O1 H1A . 0.854(14) ?
O1 H1B . 0.850(14) ?
O2 H2A . 0.855(14) ?
O2 H2B . 0.854(14) ?
O3 H3A . 0.852(14) ?
O3 H3B . 0.852(14) ?
O4 H4A . 0.853(14) ?
O4 H4B . 0.851(14) ?
O5 C6 . 1.310(16) ?
O6 C6 . 1.223(15) ?
O7 C1 . 1.281(14) ?
O8 C1 . 1.232(15) ?
O9 C36 . 1.237(17) ?
O10 C36 . 1.287(16) ?
O11 C41 . 1.255(15) ?
O12 C41 . 1.275(16) ?
O21 O25 . 1.53(2) ?
O23 O25 . 1.33(2) ?
O24 O25 . 1.60(2) ?
O26 O30 . 1.37(2) ?
O26 O27 . 1.77(3) ?
O32 H32A . 0.849(14) ?
O32 H32B . 0.851(14) ?
O33 H33A . 0.853(14) ?
O33 H33B . 0.850(14) ?
O34 H34A . 0.850(14) ?
O34 H34B . 0.851(14) ?
N1 C7 . 1.317(17) ?
N1 C11 . 1.327(17) ?
N2 C12 . 1.456(19) ?
N2 C13 . 1.487(19) ?
N2 C19 . 1.530(16) ?
N3 C14 . 1.34(2) ?
N3 C18 . 1.35(2) ?
N4 C34 . 1.332(16) ?
N4 C30 . 1.337(16) ?
N5 C24 . 1.471(19) ?
N5 C23 . 1.48(2) ?
N5 C35 . 1.511(18) ?
N6 C29 . 1.311(19) ?
N6 C25 . 1.38(2) ?
N7 C46 . 1.322(18) ?
N7 C42 . 1.345(18) ?
N8 C47 . 1.456(17) ?
N8 C54 . 1.467(17) ?
N8 C48 . 1.487(18) ?
N9 C49 . 1.316(19) ?
N9 C53 . 1.37(2) ?
N10 C64 . 1.319(16) ?
N10 C60 . 1.371(17) ?
N11 C65 . 1.476(16) ?
N11 C58 . 1.497(16) ?
N11 C59 . 1.501(16) ?
N12 C70 . 1.299(18) ?
N12 C66 . 1.360(17) ?
C1 C2 . 1.467(16) ?
C2 C3 . 1.371(17) ?
C3 C4 . 1.411(18) ?
C3 H3 . 0.95 ?
C4 C5 . 1.386(18) ?
C4 H4 . 0.95 ?
C5 C6 . 1.504(17) ?
C7 C8 . 1.37(2) ?
C7 H7 . 0.95 ?
C8 C9 . 1.34(3) ?
C8 H8 . 0.95 ?
C9 C10 . 1.36(3) ?
C9 H9 . 0.95 ?
C10 C11 . 1.40(2) ?
C10 H10 . 0.95 ?
C11 C12 . 1.50(2) ?
C12 H12A . 0.99 ?
C12 H12B . 0.99 ?
C13 C14 . 1.49(2) ?
C13 H13A . 0.99 ?
C13 H13B . 0.99 ?
C14 C15 . 1.39(2) ?
C15 C16 . 1.37(3) ?
C15 H15 . 0.95 ?
C16 C17 . 1.34(3) ?
C16 H16 . 0.95 ?
C17 C18 . 1.42(3) ?
C17 H17 . 0.95 ?
C18 H18 . 0.95 ?
C19 C20 . 1.52(2) ?
C19 H19A . 0.99 ?
C19 H19B . 0.99 ?
C20 C21 . 1.539(19) ?
C20 H20A . 0.99 ?
C20 H20B . 0.99 ?
C21 C22 . 1.52(2) ?
C21 H21A . 0.99 ?
C21 H21B . 0.99 ?
C22 C23 . 1.52(2) ?
C22 H22A . 0.99 ?
C22 H22B . 0.99 ?
C23 H23A . 0.99 ?
C23 H23B . 0.99 ?
C24 C25 . 1.50(2) ?
C24 H24A . 0.99 ?
C24 H24B . 0.99 ?
C25 C26 . 1.39(2) ?
C26 C27 . 1.40(3) ?
C26 H26 . 0.95 ?
C27 C28 . 1.37(3) ?
C27 H27 . 0.95 ?
C28 C29 . 1.42(2) ?
C28 H28 . 0.95 ?
C29 H29 . 0.95 ?
C30 C31 . 1.365(19) ?
C30 H30 . 0.95 ?
C31 C32 . 1.37(2) ?
C31 H31 . 0.95 ?
C32 C33 . 1.42(2) ?
C32 H32 . 0.95 ?
C33 C34 . 1.405(19) ?
C33 H33 . 0.95 ?
C34 C35 . 1.505(19) ?
C36 C37 . 1.50(2) ?
C37 C38 . 1.365(18) ?
C38 C39 . 1.33(2) ?
C38 H38 . 0.95 ?
C39 C40 . 1.41(2) ?
C39 H39 . 0.95 ?
C40 C41 . 1.47(2) ?
C42 C43 . 1.39(2) ?
C42 H42 . 0.95 ?
C43 C44 . 1.36(2) ?
C43 H43 . 0.95 ?
C44 C45 . 1.38(2) ?
C44 H44 . 0.95 ?
C45 C46 . 1.40(2) ?
C45 H45 . 0.95 ?
C46 C47 . 1.53(2) ?
C47 H47A . 0.99 ?
C47 H47B . 0.99 ?
C48 C49 . 1.53(2) ?
C48 H48A . 0.99 ?
C48 H48B . 0.99 ?
C49 C50 . 1.43(2) ?
C50 C51 . 1.36(3) ?
C50 H50 . 0.95 ?
C51 C52 . 1.32(2) ?
C51 H51 . 0.95 ?
C52 C53 . 1.41(2) ?
C52 H52 . 0.95 ?
C53 H53 . 0.95 ?
C54 C55 . 1.561(18) ?
C54 H54A . 0.99 ?
C54 H54B . 0.99 ?
C55 C56 . 1.530(16) ?
C55 H55A . 0.99 ?
C55 H55B . 0.99 ?
C56 C57 . 1.523(17) ?
C56 H56A . 0.99 ?
C56 H56B . 0.99 ?
C57 C58 . 1.537(16) ?
C57 H57A . 0.99 ?
C57 H57B . 0.99 ?
C58 H58A . 0.99 ?
C58 H58B . 0.99 ?
C59 C60 . 1.487(19) ?
C59 H59A . 0.99 ?
C59 H59B . 0.99 ?
C60 C61 . 1.360(18) ?
C61 C62 . 1.39(2) ?
C61 H61 . 0.95 ?
C35 H35A . 0.99 ?
C35 H35B . 0.99 ?
C62 C63 . 1.36(2) ?
C62 H62 . 0.95 ?
C63 C64 . 1.373(19) ?
C63 H63 . 0.95 ?
C64 H64 . 0.95 ?
C65 C66 . 1.489(19) ?
C65 H65A . 0.99 ?
C65 H65B . 0.99 ?
C66 C67 . 1.424(18) ?
C67 C68 . 1.34(2) ?
C67 H67 . 0.95 ?
C68 C69 . 1.34(2) ?
C68 H68 . 0.95 ?
C69 C70 . 1.383(19) ?
C69 H69 . 0.95 ?
C70 H70 . 0.95 ?
